data_7007504
loop_
_publ_author_name
'Clegg, Jack K.'
'Gloe, Karsten'
'Hayter, Michael J.'
'Kataeva, Olga'
'Lindoy, Leonard F.'
'Moubaraki, Boujemaa'
'McMurtrie, John C.'
'Murray, Keith S.'
'Schilter, David'

_publ_section_title
;
 New discrete and polymeric supramolecular architectures derived from
 dinuclear (bis-beta-diketonato)copper(II) metallocycles.
;
_journal_issue 33
_journal_name_full 'Dalton transactions (Cambridge, England : 2003)'
_journal_page_first 3977
_journal_page_last 3984
_journal_paper_doi 10.1039/b606523f
_journal_year 2006
_chemical_formula_moiety 'C92 H120 Cu4 N4 O16, 3.2(C4 H8 O), 0.8(H2 O)'
_chemical_formula_sum 'C104.8 H147.2 Cu4 N4 O20'
_chemical_formula_weight 2037.23
_chemical_name_systematic
;
?
;
_space_group_IT_number 15
_symmetry_cell_setting monoclinic
_symmetry_space_group_name_Hall '-C 2yc'
_symmetry_space_group_name_H-M 'C 1 2/c 1'
_atom_sites_solution_hydrogens geom
_atom_sites_solution_primary direct
_atom_sites_solution_secondary difmap
_audit_creation_method SHELXL-97
_cell_angle_alpha 90.00
_cell_angle_beta 118.9230(10)
_cell_angle_gamma 90.00
_cell_formula_units_Z 4
_cell_length_a 37.3901(19)
_cell_length_b 15.7180(8)
_cell_length_c 20.6842(11)
_cell_measurement_reflns_used 18801
_cell_measurement_temperature 150(2)
_cell_measurement_theta_max 28.256
_cell_measurement_theta_min 2.403
_cell_volume 10639.8(10)
_computing_cell_refinement 'SAINT (Bruker, 1995)'
_computing_data_collection 'SMART (Bruker, 1995)'
_computing_data_reduction 'SAINT and XPREP (Bruker, 1995)'
_computing_molecular_graphics
;ORTEPIII (Farrugia, 1997)
WINGX-32 (Farrugia, 1999)
;
_computing_publication_material 'enCIFer 1.0 (CCDC, 2003)'
_computing_structure_refinement 'SHELXL-97 (Sheldrick, 1997)'
_computing_structure_solution 'SIR97 (Altomare, et. al. 1997)'
_diffrn_ambient_temperature 150(2)
_diffrn_measured_fraction_theta_full 1.000
_diffrn_measured_fraction_theta_max 0.947
_diffrn_measurement_device_type 'Bruker SMART 1000 CCD'
_diffrn_measurement_method \w
_diffrn_radiation_monochromator graphite
_diffrn_radiation_source 'fine-focus sealed tube'
_diffrn_radiation_type MoK\a
_diffrn_radiation_wavelength 0.71073
_diffrn_reflns_av_R_equivalents 0.0268
_diffrn_reflns_av_sigmaI/netI 0.0266
_diffrn_reflns_limit_h_max 49
_diffrn_reflns_limit_h_min -48
_diffrn_reflns_limit_k_max 20
_diffrn_reflns_limit_k_min -20
_diffrn_reflns_limit_l_max 26
_diffrn_reflns_limit_l_min -26
_diffrn_reflns_number 51049
_diffrn_reflns_theta_full 25.00
_diffrn_reflns_theta_max 28.33
_diffrn_reflns_theta_min 1.63
_diffrn_standards_decay_% 0.21
_diffrn_standards_number 378
_exptl_absorpt_coefficient_mu 0.855
_exptl_absorpt_correction_T_max 0.767
_exptl_absorpt_correction_T_min 0.669
_exptl_absorpt_correction_type multi-scan
_exptl_absorpt_process_details 'SADABS (Sheldrick, 1999)'
_exptl_crystal_colour green
_exptl_crystal_density_diffrn 1.272
_exptl_crystal_density_method 'not measured'
_exptl_crystal_description prism
_exptl_crystal_F_000 4320
_exptl_crystal_size_max 0.58
_exptl_crystal_size_mid 0.53
_exptl_crystal_size_min 0.31
_refine_diff_density_max 1.202
_refine_diff_density_min -0.743
_refine_diff_density_rms 0.104
_refine_ls_extinction_method none
_refine_ls_goodness_of_fit_ref 1.024
_refine_ls_hydrogen_treatment mixed
_refine_ls_matrix_type full
_refine_ls_number_parameters 579
_refine_ls_number_reflns 12554
_refine_ls_number_restraints 80
_refine_ls_restrained_S_all 1.046
_refine_ls_R_factor_all 0.0826
_refine_ls_R_factor_gt 0.0607
_refine_ls_shift/su_max 0.001
_refine_ls_shift/su_mean 0.000
_refine_ls_structure_factor_coef Fsqd
_refine_ls_weighting_details 'calc w=1/[\s^2^(Fo^2^)+(0.0976P)^2^+50.2320P] where P=(Fo^2^+2Fc^2^)/3'
_refine_ls_weighting_scheme calc
_refine_ls_wR_factor_gt 0.1685
_refine_ls_wR_factor_ref 0.1900
_reflns_number_gt 9650
_reflns_number_total 12554
_reflns_threshold_expression >2sigma(I)
_cod_data_source_file b606523f.txt
_cod_data_source_block lj42sad
_cod_original_sg_symbol_H-M C2/c
_cod_original_formula_sum 'C104.80 H147.20 Cu4 N4 O20'
_cod_database_code 7007504

loop_
_symmetry_equiv_pos_as_xyz
'x, y, z'
'-x, y, -z+1/2'
'x+1/2, y+1/2, z'
'-x+1/2, y+1/2, -z+1/2'
'-x, -y, -z'
'x, -y, z-1/2'
'-x+1/2, -y+1/2, -z'
'x+1/2, -y+1/2, z-1/2'

loop_
_atom_site_label
_atom_site_type_symbol
_atom_site_fract_x
_atom_site_fract_y
_atom_site_fract_z
_atom_site_U_iso_or_equiv
_atom_site_adp_type
_atom_site_occupancy
_atom_site_symmetry_multiplicity
_atom_site_calc_flag
_atom_site_refinement_flags
_atom_site_disorder_assembly
_atom_site_disorder_group
Cu1 Cu 0.364464(12) 0.04932(3) 0.68622(2) 0.02582(12) Uani 1 1 d . B .
Cu2 Cu 0.147557(12) 0.12570(3) 0.57346(2) 0.02687(12) Uani 1 1 d . . .
O1 O 0.41680(7) 0.08539(16) 0.76628(13) 0.0287(5) Uani 1 1 d . . .
O2 O 0.33511(7) 0.11208(17) 0.72596(14) 0.0327(5) Uani 1 1 d . . .
O3 O 0.19909(7) 0.16080(16) 0.65533(13) 0.0287(5) Uani 1 1 d . . .
O4 O 0.11720(8) 0.19648(18) 0.60690(14) 0.0374(6) Uani 1 1 d . A .
O5 O 0.39501(7) -0.02518(15) 0.65632(13) 0.0280(5) Uani 1 1 d . . .
O6 O 0.31382(7) -0.00772(17) 0.62176(14) 0.0340(6) Uani 1 1 d . B .
O7 O 0.17753(7) 0.04378(15) 0.54878(13) 0.0284(5) Uani 1 1 d . . .
O8 O 0.09604(7) 0.07206(17) 0.50794(15) 0.0353(6) Uani 1 1 d . . .
C1 C 0.47491(12) 0.2302(3) 0.9236(2) 0.0459(10) Uani 1 1 d . . .
H1A H 0.4634 0.2161 0.9558 0.069 Uiso 1 1 calc R . .
H1B H 0.4615 0.2813 0.8948 0.069 Uiso 1 1 calc R . .
H1C H 0.5043 0.2409 0.9537 0.069 Uiso 1 1 calc R . .
C2 C 0.48559(14) 0.0743(3) 0.9154(3) 0.0554(12) Uani 1 1 d . . .
H2A H 0.4714 0.0615 0.9436 0.083 Uiso 1 1 calc R . .
H2B H 0.5148 0.0821 0.9495 0.083 Uiso 1 1 calc R . .
H2C H 0.4818 0.0271 0.8817 0.083 Uiso 1 1 calc R . .
C3 C 0.48984(14) 0.1755(4) 0.8262(3) 0.0646(16) Uani 1 1 d . . .
H3A H 0.5191 0.1829 0.8598 0.097 Uiso 1 1 calc R . .
H3B H 0.4786 0.2279 0.7978 0.097 Uiso 1 1 calc R . .
H3C H 0.4857 0.1284 0.7922 0.097 Uiso 1 1 calc R . .
C4 C 0.46806(11) 0.1557(3) 0.87088(19) 0.0338(8) Uani 1 1 d . . .
C5 C 0.42290(10) 0.1382(2) 0.81683(17) 0.0263(7) Uani 1 1 d . . .
C6 C 0.39206(10) 0.1781(2) 0.82534(18) 0.0301(7) Uani 1 1 d . . .
H6 H 0.4000 0.2185 0.8640 0.036 Uiso 1 1 calc R . .
C7 C 0.35027(10) 0.1626(2) 0.78084(17) 0.0250(6) Uani 1 1 d . . .
C8 C 0.31980(10) 0.2064(2) 0.79691(17) 0.0261(6) Uani 1 1 d . . .
C9 C 0.33120(11) 0.2561(2) 0.85977(19) 0.0332(8) Uani 1 1 d . . .
H9 H 0.3593 0.2658 0.8934 0.040 Uiso 1 1 calc R . .
C10 C 0.30122(12) 0.2914(3) 0.8729(2) 0.0372(8) Uani 1 1 d . . .
H10 H 0.3091 0.3249 0.9160 0.045 Uiso 1 1 calc R . .
C11 C 0.26032(11) 0.2788(2) 0.82490(18) 0.0308(7) Uani 1 1 d . . .
H11 H 0.2403 0.3032 0.8351 0.037 Uiso 1 1 calc R . .
C12 C 0.24822(10) 0.2303(2) 0.76115(17) 0.0254(6) Uani 1 1 d . . .
C13 C 0.27827(10) 0.1946(2) 0.74766(17) 0.0250(6) Uani 1 1 d . . .
H13 H 0.2703 0.1617 0.7043 0.030 Uiso 1 1 calc R . .
C14 C 0.20445(10) 0.2132(2) 0.70605(17) 0.0246(6) Uani 1 1 d . . .
C15 C 0.17305(11) 0.2548(2) 0.71191(19) 0.0313(7) Uani 1 1 d . A .
H15 H 0.1805 0.2921 0.7525 0.038 Uiso 1 1 calc R . .
C16 C 0.13159(10) 0.2451(2) 0.66215(19) 0.0336(8) Uani 1 1 d D . .
C17A C 0.10045(17) 0.2920(4) 0.6790(3) 0.0392(12) Uiso 0.65 1 d PD A 1
C18A C 0.1053(2) 0.2706(5) 0.7529(3) 0.0641(18) Uiso 0.65 1 d PD A 1
H18A H 0.0840 0.2995 0.7594 0.096 Uiso 0.65 1 calc PR A 1
H18B H 0.1322 0.2892 0.7914 0.096 Uiso 0.65 1 calc PR A 1
H18C H 0.1027 0.2089 0.7565 0.096 Uiso 0.65 1 calc PR A 1
C19A C 0.05749(17) 0.2777(5) 0.6166(4) 0.0544(16) Uiso 0.65 1 d PD A 1
H19A H 0.0500 0.2178 0.6159 0.082 Uiso 0.65 1 calc PR A 1
H19B H 0.0563 0.2922 0.5695 0.082 Uiso 0.65 1 calc PR A 1
H19C H 0.0384 0.3138 0.6240 0.082 Uiso 0.65 1 calc PR A 1
C20A C 0.1090(3) 0.3897(4) 0.6778(5) 0.074(2) Uiso 0.65 1 d PD A 1
H20A H 0.0872 0.4224 0.6798 0.112 Uiso 0.65 1 calc PR A 1
H20B H 0.1097 0.4037 0.6323 0.112 Uiso 0.65 1 calc PR A 1
H20C H 0.1353 0.4040 0.7206 0.112 Uiso 0.65 1 calc PR A 1
C17B C 0.0994(3) 0.3070(5) 0.6599(5) 0.0392(12) Uiso 0.35 1 d PD A 2
C18B C 0.1143(4) 0.3543(8) 0.7311(6) 0.0641(18) Uiso 0.35 1 d PD A 2
H18D H 0.1185 0.3142 0.7705 0.096 Uiso 0.35 1 calc PR A 2
H18E H 0.0939 0.3967 0.7259 0.096 Uiso 0.35 1 calc PR A 2
H18F H 0.1401 0.3828 0.7434 0.096 Uiso 0.35 1 calc PR A 2
C19B C 0.0610(3) 0.2519(7) 0.6440(7) 0.0544(16) Uiso 0.35 1 d PD A 2
H19D H 0.0688 0.2080 0.6821 0.082 Uiso 0.35 1 calc PR A 2
H19E H 0.0503 0.2248 0.5955 0.082 Uiso 0.35 1 calc PR A 2
H19F H 0.0399 0.2885 0.6444 0.082 Uiso 0.35 1 calc PR A 2
C20B C 0.0860(4) 0.3691(7) 0.5956(7) 0.074(2) Uiso 0.35 1 d PD A 2
H20D H 0.0624 0.4017 0.5900 0.112 Uiso 0.35 1 calc PR A 2
H20E H 0.0786 0.3373 0.5500 0.112 Uiso 0.35 1 calc PR A 2
H20F H 0.1085 0.4081 0.6053 0.112 Uiso 0.35 1 calc PR A 2
C21 C 0.45488(14) -0.1083(4) 0.6500(3) 0.0712(17) Uani 1 1 d . . .
H21A H 0.4581 -0.1359 0.6950 0.107 Uiso 1 1 calc R . .
H21B H 0.4599 -0.0471 0.6588 0.107 Uiso 1 1 calc R . .
H21C H 0.4745 -0.1325 0.6366 0.107 Uiso 1 1 calc R . .
C22 C 0.4071(2) -0.0798(5) 0.5160(4) 0.0824(19) Uani 1 1 d . . .
H22A H 0.4261 -0.1058 0.5020 0.124 Uiso 1 1 calc R . .
H22B H 0.4128 -0.0188 0.5246 0.124 Uiso 1 1 calc R . .
H22C H 0.3790 -0.0879 0.4762 0.124 Uiso 1 1 calc R . .
C23 C 0.40344(16) -0.2149(3) 0.5694(4) 0.0694(17) Uani 1 1 d . . .
H23A H 0.4248 -0.2394 0.5607 0.104 Uiso 1 1 calc R . .
H23B H 0.3769 -0.2210 0.5248 0.104 Uiso 1 1 calc R . .
H23C H 0.4029 -0.2448 0.6105 0.104 Uiso 1 1 calc R . .
C24 C 0.41215(12) -0.1226(3) 0.5881(2) 0.0369(8) Uani 1 1 d . . .
C25 C 0.38081(10) -0.0801(2) 0.60559(18) 0.0252(6) Uani 1 1 d . . .
C26 C 0.33943(10) -0.1008(2) 0.56398(19) 0.0300(7) Uani 1 1 d . B .
H26 H 0.3320 -0.1435 0.5271 0.036 Uiso 1 1 calc R . .
C27 C 0.30838(10) -0.0633(2) 0.57279(19) 0.0279(7) Uani 1 1 d . . .
C28A C 0.2640(3) -0.0801(5) 0.5165(5) 0.0239(9) Uiso 0.50 1 d PD B 1
C29A C 0.25188(19) -0.1314(4) 0.4546(4) 0.0273(10) Uiso 0.50 1 d PD B 1
H29A H 0.2718 -0.1571 0.4450 0.033 Uiso 0.50 1 calc PR B 1
C30A C 0.21077(19) -0.1451(5) 0.4069(4) 0.0325(11) Uiso 0.50 1 d PD B 1
H30A H 0.2028 -0.1810 0.3652 0.039 Uiso 0.50 1 calc PR B 1
C31A C 0.1812(2) -0.1072(4) 0.4191(4) 0.0260(10) Uiso 0.50 1 d PD B 1
H31A H 0.1530 -0.1149 0.3850 0.031 Uiso 0.50 1 calc PR B 1
C32A C 0.1931(5) -0.0579(10) 0.4819(8) 0.0238(9) Uiso 0.50 1 d PD B 1
C33A C 0.23433(10) -0.0441(2) 0.53142(18) 0.0238(6) Uani 0.50 1 d PD B 1
H33A H 0.2423 -0.0110 0.5746 0.029 Uiso 0.50 1 calc PR B 1
C28B C 0.2650(3) -0.0912(5) 0.5284(5) 0.0239(9) Uiso 0.50 1 d PD B 2
C29B C 0.25254(19) -0.1568(4) 0.4746(4) 0.0273(10) Uiso 0.50 1 d PD B 2
H29B H 0.2725 -0.1895 0.4699 0.033 Uiso 0.50 1 calc PR B 2
C30B C 0.21147(19) -0.1735(5) 0.4290(4) 0.0325(11) Uiso 0.50 1 d PD B 2
H30B H 0.2035 -0.2169 0.3926 0.039 Uiso 0.50 1 calc PR B 2
C31B C 0.1818(2) -0.1279(4) 0.4357(4) 0.0260(10) Uiso 0.50 1 d PD B 2
H31B H 0.1538 -0.1411 0.4047 0.031 Uiso 0.50 1 calc PR B 2
C32B C 0.1929(5) -0.0619(10) 0.4883(8) 0.0238(9) Uiso 0.50 1 d PD B 2
C33B C 0.23433(10) -0.0441(2) 0.53142(18) 0.0238(6) Uani 0.50 1 d PD B 2
H33B H 0.2421 0.0025 0.5647 0.029 Uiso 0.50 1 calc PR B 2
C34 C 0.16228(10) -0.0117(2) 0.49791(17) 0.0235(6) Uani 1 1 d . . .
C35 C 0.12050(11) -0.0301(2) 0.4556(2) 0.0317(7) Uani 1 1 d . B .
H35 H 0.1127 -0.0742 0.4199 0.038 Uiso 1 1 calc R . .
C36 C 0.08980(9) 0.0120(2) 0.46219(18) 0.0313(7) Uani 1 1 d D . .
C37A C 0.04501(19) -0.0179(4) 0.4205(4) 0.0360(11) Uiso 0.55 1 d PD B 1
C38A C 0.0353(2) -0.0768(5) 0.4674(4) 0.0528(16) Uiso 0.55 1 d PD B 1
H38A H 0.0066 -0.0943 0.4397 0.079 Uiso 0.55 1 calc PR B 1
H38B H 0.0401 -0.0472 0.5126 0.079 Uiso 0.55 1 calc PR B 1
H38C H 0.0529 -0.1271 0.4803 0.079 Uiso 0.55 1 calc PR B 1
C39A C 0.0174(2) 0.0615(5) 0.4012(5) 0.0585(18) Uiso 0.55 1 d PD B 1
H39A H -0.0111 0.0452 0.3681 0.088 Uiso 0.55 1 calc PR B 1
H39B H 0.0260 0.1037 0.3767 0.088 Uiso 0.55 1 calc PR B 1
H39C H 0.0196 0.0860 0.4466 0.088 Uiso 0.55 1 calc PR B 1
C40A C 0.0356(3) -0.0603(5) 0.3469(4) 0.0444(13) Uiso 0.55 1 d PD B 1
H40A H 0.0483 -0.1167 0.3566 0.067 Uiso 0.55 1 calc PR B 1
H40B H 0.0465 -0.0252 0.3214 0.067 Uiso 0.55 1 calc PR B 1
H40C H 0.0059 -0.0661 0.3159 0.067 Uiso 0.55 1 calc PR B 1
C37B C 0.0447(2) -0.0065(5) 0.4081(4) 0.0360(11) Uiso 0.45 1 d PD B 2
C38B C 0.0260(3) -0.0349(6) 0.4577(5) 0.0528(16) Uiso 0.45 1 d PD B 2
H38D H 0.0272 0.0126 0.4895 0.079 Uiso 0.45 1 calc PR B 2
H38E H 0.0415 -0.0831 0.4885 0.079 Uiso 0.45 1 calc PR B 2
H38F H -0.0026 -0.0518 0.4263 0.079 Uiso 0.45 1 calc PR B 2
C39B C 0.0227(3) 0.0726(5) 0.3664(5) 0.0585(18) Uiso 0.45 1 d PD B 2
H39D H 0.0357 0.0940 0.3382 0.088 Uiso 0.45 1 calc PR B 2
H39E H 0.0242 0.1162 0.4015 0.088 Uiso 0.45 1 calc PR B 2
H39F H -0.0059 0.0589 0.3325 0.088 Uiso 0.45 1 calc PR B 2
C40B C 0.0379(3) -0.0808(5) 0.3562(5) 0.0444(13) Uiso 0.45 1 d PD B 2
H40D H 0.0087 -0.0947 0.3293 0.067 Uiso 0.45 1 calc PR B 2
H40E H 0.0533 -0.1304 0.3848 0.067 Uiso 0.45 1 calc PR B 2
H40F H 0.0472 -0.0651 0.3209 0.067 Uiso 0.45 1 calc PR B 2
N1 N 0.35705(10) 0.1574(2) 0.60227(16) 0.0328(6) Uani 1 1 d . . .
N2 N 0.35281(10) 0.2729(2) 0.50953(16) 0.0338(7) Uani 1 1 d . . .
C41A C 0.3169(2) 0.1852(5) 0.5554(4) 0.0489(17) Uiso 0.60 1 d P C 1
H41A H 0.3053 0.2083 0.5858 0.059 Uiso 0.60 1 calc PR C 1
H41B H 0.3000 0.1360 0.5274 0.059 Uiso 0.60 1 calc PR C 1
C42A C 0.3148(3) 0.2545(6) 0.5003(5) 0.0557(19) Uiso 0.60 1 d P C 1
H42A H 0.2970 0.2345 0.4491 0.067 Uiso 0.60 1 calc PR C 1
H42B H 0.3025 0.3069 0.5078 0.067 Uiso 0.60 1 calc PR C 1
C43A C 0.3738(2) 0.1227(4) 0.5514(4) 0.0378(14) Uiso 0.60 1 d P C 1
H43A H 0.4026 0.1048 0.5821 0.045 Uiso 0.60 1 calc PR C 1
H43B H 0.3577 0.0724 0.5240 0.045 Uiso 0.60 1 calc PR C 1
C44A C 0.3712(2) 0.1914(5) 0.4965(4) 0.0459(16) Uiso 0.60 1 d P C 1
H44A H 0.3538 0.1711 0.4453 0.055 Uiso 0.60 1 calc PR C 1
H44B H 0.3988 0.2035 0.5034 0.055 Uiso 0.60 1 calc PR C 1
C45A C 0.3856(2) 0.2291(5) 0.6398(4) 0.0445(15) Uiso 0.60 1 d P C 1
H45A H 0.4139 0.2071 0.6671 0.053 Uiso 0.60 1 calc PR C 1
H45B H 0.3788 0.2555 0.6760 0.053 Uiso 0.60 1 calc PR C 1
C46A C 0.3830(3) 0.2974(6) 0.5838(4) 0.0534(18) Uiso 0.60 1 d P C 1
H46A H 0.3755 0.3529 0.5963 0.064 Uiso 0.60 1 calc PR C 1
H46B H 0.4100 0.3036 0.5864 0.064 Uiso 0.60 1 calc PR C 1
C41B C 0.3321(3) 0.1269(7) 0.5279(6) 0.042(2) Uiso 0.40 1 d P C 2
H41C H 0.3043 0.1137 0.5194 0.050 Uiso 0.40 1 calc PR C 2
H41D H 0.3440 0.0742 0.5202 0.050 Uiso 0.40 1 calc PR C 2
C42B C 0.3299(3) 0.1967(7) 0.4727(6) 0.043(2) Uiso 0.40 1 d P C 2
H42C H 0.3408 0.1732 0.4413 0.051 Uiso 0.40 1 calc PR C 2
H42D H 0.3010 0.2123 0.4401 0.051 Uiso 0.40 1 calc PR C 2
C43B C 0.3952(4) 0.1869(8) 0.6205(7) 0.050(3) Uiso 0.40 1 d P C 2
H43C H 0.4123 0.1393 0.6198 0.060 Uiso 0.40 1 calc PR C 2
H43D H 0.4082 0.2108 0.6711 0.060 Uiso 0.40 1 calc PR C 2
C44B C 0.3926(3) 0.2552(8) 0.5663(6) 0.047(2) Uiso 0.40 1 d P C 2
H44C H 0.4046 0.3083 0.5941 0.056 Uiso 0.40 1 calc PR C 2
H44D H 0.4094 0.2372 0.5437 0.056 Uiso 0.40 1 calc PR C 2
C45B C 0.3316(4) 0.2342(7) 0.6084(6) 0.048(2) Uiso 0.40 1 d P C 2
H45C H 0.3036 0.2153 0.5956 0.058 Uiso 0.40 1 calc PR C 2
H45D H 0.3450 0.2570 0.6593 0.058 Uiso 0.40 1 calc PR C 2
C46B C 0.3297(4) 0.3031(7) 0.5536(6) 0.047(2) Uiso 0.40 1 d P C 2
H46C H 0.3425 0.3560 0.5810 0.056 Uiso 0.40 1 calc PR C 2
H46D H 0.3008 0.3157 0.5180 0.056 Uiso 0.40 1 calc PR C 2
O1T O 0.41580(19) 0.5180(4) 0.7739(3) 0.1122(18) Uani 1 1 d U . .
C1T C 0.3984(2) 0.4415(5) 0.7344(4) 0.096(2) Uani 1 1 d U . .
H1T1 H 0.3858 0.4521 0.6807 0.115 Uiso 1 1 calc R . .
H1T2 H 0.4200 0.3980 0.7479 0.115 Uiso 1 1 calc R . .
C2T C 0.3695(3) 0.4125(7) 0.7515(5) 0.125(3) Uani 1 1 d U . .
H2T1 H 0.3702 0.3497 0.7558 0.150 Uiso 1 1 calc R . .
H2T2 H 0.3417 0.4303 0.7139 0.150 Uiso 1 1 calc R . .
C3T C 0.3819(4) 0.4550(8) 0.8263(6) 0.144(4) Uani 1 1 d U . .
H3T1 H 0.3578 0.4661 0.8330 0.172 Uiso 1 1 calc R . .
H3T2 H 0.4017 0.4195 0.8678 0.172 Uiso 1 1 calc R . .
C4T C 0.3994(3) 0.5292(6) 0.8209(5) 0.108(3) Uani 1 1 d U . .
H4T1 H 0.4212 0.5465 0.8704 0.129 Uiso 1 1 calc R . .
H4T2 H 0.3785 0.5748 0.8016 0.129 Uiso 1 1 calc R . .
O2T O 0.2868(2) -0.0430(4) 0.9038(4) 0.0677(16) Uiso 0.60 1 d P D 1
C5T C 0.3054(3) -0.0052(6) 0.8629(4) 0.0534(18) Uiso 0.60 1 d P D 1
H5T1 H 0.3069 0.0574 0.8688 0.064 Uiso 0.60 1 calc PR D 1
H5T2 H 0.3335 -0.0274 0.8815 0.064 Uiso 0.60 1 calc PR D 1
C6T C 0.2802(2) -0.0275(5) 0.7856(4) 0.0490(17) Uiso 0.60 1 d P D 1
H6T1 H 0.2880 -0.0835 0.7742 0.059 Uiso 0.60 1 calc PR D 1
H6T2 H 0.2817 0.0162 0.7526 0.059 Uiso 0.60 1 calc PR D 1
C7T C 0.2358(3) -0.0303(6) 0.7797(5) 0.0559(19) Uiso 0.60 1 d P D 1
H7T1 H 0.2228 0.0266 0.7693 0.067 Uiso 0.60 1 calc PR D 1
H7T2 H 0.2174 -0.0711 0.7416 0.067 Uiso 0.60 1 calc PR D 1
C8T C 0.2471(3) -0.0606(6) 0.8573(4) 0.068(2) Uiso 0.60 1 d P D 1
H8T1 H 0.2297 -0.0318 0.8744 0.081 Uiso 0.60 1 calc PR D 1
H8T2 H 0.2424 -0.1227 0.8567 0.081 Uiso 0.60 1 calc PR D 1
O1W O 0.2561(3) -0.0225(6) 0.7712(4) 0.067(5) Uiso 0.20 1 d PR D 2
O2W O 0.2886(3) 0.0173(6) 0.8725(4) 0.080(6) Uiso 0.20 1 d PR D 2

loop_
_atom_site_aniso_label
_atom_site_aniso_U_11
_atom_site_aniso_U_22
_atom_site_aniso_U_33
_atom_site_aniso_U_23
_atom_site_aniso_U_13
_atom_site_aniso_U_12
Cu1 0.0220(2) 0.0305(2) 0.0241(2) -0.00773(15) 0.01045(16) -0.00180(15)
Cu2 0.0240(2) 0.0296(2) 0.0257(2) -0.00459(16) 0.01102(17) 0.00246(15)
O1 0.0232(11) 0.0365(13) 0.0261(11) -0.0077(10) 0.0118(9) -0.0034(10)
O2 0.0239(12) 0.0418(14) 0.0302(12) -0.0163(11) 0.0113(10) -0.0029(10)
O3 0.0248(11) 0.0349(13) 0.0258(11) -0.0076(10) 0.0118(10) 0.0027(10)
O4 0.0267(12) 0.0442(15) 0.0364(14) -0.0122(12) 0.0114(11) 0.0075(11)
O5 0.0246(11) 0.0332(12) 0.0276(11) -0.0058(10) 0.0136(10) -0.0016(10)
O6 0.0235(12) 0.0406(14) 0.0356(13) -0.0174(11) 0.0124(10) -0.0017(10)
O7 0.0237(11) 0.0320(12) 0.0291(12) -0.0087(10) 0.0124(10) -0.0005(9)
O8 0.0247(12) 0.0390(14) 0.0406(14) -0.0106(11) 0.0145(11) 0.0000(10)
C1 0.0274(19) 0.055(3) 0.042(2) -0.0182(19) 0.0067(16) -0.0089(17)
C2 0.036(2) 0.060(3) 0.049(3) -0.001(2) 0.0035(19) 0.009(2)
C3 0.035(2) 0.118(5) 0.044(2) -0.020(3) 0.022(2) -0.033(3)
C4 0.0244(17) 0.048(2) 0.0263(16) -0.0066(15) 0.0099(14) -0.0051(15)
C5 0.0241(15) 0.0338(17) 0.0204(14) -0.0015(12) 0.0103(12) -0.0043(13)
C6 0.0278(17) 0.0383(19) 0.0244(15) -0.0097(14) 0.0127(13) -0.0061(14)
C7 0.0256(15) 0.0296(16) 0.0203(14) -0.0021(12) 0.0114(12) -0.0029(13)
C8 0.0296(16) 0.0280(16) 0.0228(15) -0.0039(12) 0.0143(13) -0.0026(13)
C9 0.0300(17) 0.0407(19) 0.0267(16) -0.0103(14) 0.0120(14) -0.0038(15)
C10 0.0379(19) 0.046(2) 0.0280(17) -0.0153(16) 0.0166(15) -0.0023(16)
C11 0.0355(18) 0.0342(18) 0.0268(16) -0.0044(14) 0.0183(14) 0.0025(14)
C12 0.0292(16) 0.0271(16) 0.0207(14) 0.0003(12) 0.0125(13) 0.0016(13)
C13 0.0281(16) 0.0268(15) 0.0212(14) -0.0026(12) 0.0128(13) 0.0005(13)
C14 0.0268(15) 0.0275(16) 0.0206(14) 0.0018(12) 0.0123(12) 0.0040(12)
C15 0.0305(17) 0.0363(18) 0.0251(16) -0.0054(14) 0.0119(14) 0.0077(14)
C16 0.0294(17) 0.0370(19) 0.0313(17) -0.0043(15) 0.0122(15) 0.0097(14)
C21 0.034(2) 0.092(4) 0.086(4) -0.033(3) 0.028(3) 0.001(3)
C22 0.095(5) 0.104(5) 0.088(4) 0.016(4) 0.075(4) 0.015(4)
C23 0.045(3) 0.056(3) 0.113(5) -0.036(3) 0.043(3) 0.000(2)
C24 0.0300(18) 0.043(2) 0.045(2) -0.0107(17) 0.0235(17) 0.0004(15)
C25 0.0258(15) 0.0266(15) 0.0263(15) 0.0012(12) 0.0151(13) 0.0018(12)
C26 0.0268(16) 0.0306(17) 0.0327(17) -0.0102(14) 0.0143(14) -0.0011(13)
C27 0.0258(16) 0.0260(16) 0.0301(16) -0.0059(13) 0.0121(13) 0.0007(13)
C33A 0.0254(15) 0.0209(14) 0.0252(15) -0.0027(12) 0.0123(13) -0.0002(12)
C33B 0.0254(15) 0.0209(14) 0.0252(15) -0.0027(12) 0.0123(13) -0.0002(12)
C34 0.0246(15) 0.0216(14) 0.0237(14) 0.0031(12) 0.0112(12) 0.0013(12)
C35 0.0257(16) 0.0295(17) 0.0341(18) -0.0069(14) 0.0099(14) -0.0004(13)
C36 0.0255(16) 0.0305(17) 0.0335(17) -0.0014(14) 0.0107(14) 0.0013(13)
N1 0.0364(16) 0.0309(15) 0.0274(14) -0.0003(12) 0.0125(13) -0.0007(13)
N2 0.0370(16) 0.0304(15) 0.0272(14) 0.0002(12) 0.0101(13) -0.0001(13)
O1T 0.118(3) 0.121(4) 0.116(3) -0.023(3) 0.072(3) -0.031(3)
C1T 0.097(4) 0.109(4) 0.090(4) -0.034(3) 0.053(3) -0.019(3)
C2T 0.144(5) 0.122(5) 0.122(5) -0.039(4) 0.075(4) -0.032(4)
C3T 0.162(6) 0.156(6) 0.128(5) -0.019(4) 0.083(4) -0.028(4)
C4T 0.119(4) 0.112(4) 0.106(4) -0.030(3) 0.065(4) -0.009(4)

loop_
_atom_type_symbol
_atom_type_description
_atom_type_scat_dispersion_real
_atom_type_scat_dispersion_imag
_atom_type_scat_source
C C 0.0033 0.0016 'International Tables Vol C Tables 4.2.6.8 and 6.1.1.4'
H H 0.0000 0.0000 'International Tables Vol C Tables 4.2.6.8 and 6.1.1.4'
N N 0.0061 0.0033 'International Tables Vol C Tables 4.2.6.8 and 6.1.1.4'
O O 0.0106 0.0060 'International Tables Vol C Tables 4.2.6.8 and 6.1.1.4'
Cu Cu 0.3201 1.2651 'International Tables Vol C Tables 4.2.6.8 and 6.1.1.4'

loop_
_geom_angle_atom_site_label_1
_geom_angle_atom_site_label_2
_geom_angle_atom_site_label_3
_geom_angle
_geom_angle_site_symmetry_1
_geom_angle_site_symmetry_3
_geom_angle_publ_flag
O6 Cu1 O2 87.80(10) . . ?
O6 Cu1 O5 91.82(10) . . ?
O2 Cu1 O5 172.22(11) . . ?
O6 Cu1 O1 166.82(11) . . ?
O2 Cu1 O1 91.93(10) . . ?
O5 Cu1 O1 86.67(10) . . ?
O6 Cu1 N1 95.72(11) . . ?
O2 Cu1 N1 93.29(11) . . ?
O5 Cu1 N1 94.48(11) . . ?
O1 Cu1 N1 97.45(11) . . ?
O3 Cu2 O7 87.81(10) . . ?
O3 Cu2 O8 166.74(12) . . ?
O7 Cu2 O8 91.88(10) . . ?
O3 Cu2 O4 91.79(10) . . ?
O7 Cu2 O4 172.39(12) . . ?
O8 Cu2 O4 86.76(11) . . ?
O3 Cu2 N2 95.63(11) . 7_556 ?
O7 Cu2 N2 93.35(11) . 7_556 ?
O8 Cu2 N2 97.62(11) . 7_556 ?
O4 Cu2 N2 94.26(12) . 7_556 ?
C5 O1 Cu1 127.0(2) . . ?
C7 O2 Cu1 126.8(2) . . ?
C14 O3 Cu2 127.0(2) . . ?
C16 O4 Cu2 127.2(2) . . ?
C25 O5 Cu1 127.2(2) . . ?
C27 O6 Cu1 126.3(2) . . ?
C34 O7 Cu2 126.3(2) . . ?
C36 O8 Cu2 127.3(2) . . ?
C4 C1 H1A 109.5 . . ?
C4 C1 H1B 109.5 . . ?
H1A C1 H1B 109.5 . . ?
C4 C1 H1C 109.5 . . ?
H1A C1 H1C 109.5 . . ?
H1B C1 H1C 109.5 . . ?
C4 C2 H2A 109.5 . . ?
C4 C2 H2B 109.5 . . ?
H2A C2 H2B 109.5 . . ?
C4 C2 H2C 109.5 . . ?
H2A C2 H2C 109.5 . . ?
H2B C2 H2C 109.5 . . ?
C4 C3 H3A 109.5 . . ?
C4 C3 H3B 109.5 . . ?
H3A C3 H3B 109.5 . . ?
C4 C3 H3C 109.5 . . ?
H3A C3 H3C 109.5 . . ?
H3B C3 H3C 109.5 . . ?
C2 C4 C3 109.7(4) . . ?
C2 C4 C5 106.8(3) . . ?
C3 C4 C5 108.4(3) . . ?
C2 C4 C1 109.6(3) . . ?
C3 C4 C1 108.6(4) . . ?
C5 C4 C1 113.7(3) . . ?
O1 C5 C6 124.6(3) . . ?
O1 C5 C4 114.5(3) . . ?
C6 C5 C4 120.9(3) . . ?
C5 C6 C7 124.5(3) . . ?
C5 C6 H6 117.7 . . ?
C7 C6 H6 117.7 . . ?
O2 C7 C6 124.7(3) . . ?
O2 C7 C8 115.2(3) . . ?
C6 C7 C8 120.1(3) . . ?
C9 C8 C13 119.0(3) . . ?
C9 C8 C7 122.8(3) . . ?
C13 C8 C7 118.2(3) . . ?
C10 C9 C8 119.6(3) . . ?
C10 C9 H9 120.2 . . ?
C8 C9 H9 120.2 . . ?
C11 C10 C9 121.4(3) . . ?
C11 C10 H10 119.3 . . ?
C9 C10 H10 119.3 . . ?
C10 C11 C12 120.0(3) . . ?
C10 C11 H11 120.0 . . ?
C12 C11 H11 120.0 . . ?
C11 C12 C13 118.9(3) . . ?
C11 C12 C14 123.5(3) . . ?
C13 C12 C14 117.6(3) . . ?
C8 C13 C12 121.2(3) . . ?
C8 C13 H13 119.4 . . ?
C12 C13 H13 119.4 . . ?
O3 C14 C15 124.7(3) . . ?
O3 C14 C12 115.0(3) . . ?
C15 C14 C12 120.3(3) . . ?
C16 C15 C14 124.4(3) . . ?
C16 C15 H15 117.8 . . ?
C14 C15 H15 117.8 . . ?
O4 C16 C15 124.8(3) . . ?
O4 C16 C17B 112.0(4) . . ?
C15 C16 C17B 122.0(4) . . ?
O4 C16 C17A 117.0(3) . . ?
C15 C16 C17A 118.0(3) . . ?
C18A C17A C19A 113.1(5) . . ?
C18A C17A C16 113.0(5) . . ?
C19A C17A C16 109.9(4) . . ?
C18A C17A C20A 108.2(5) . . ?
C19A C17A C20A 105.8(5) . . ?
C16 C17A C20A 106.4(5) . . ?
C18B C17B C20B 110.5(7) . . ?
C18B C17B C16 112.0(7) . . ?
C20B C17B C16 110.8(7) . . ?
C18B C17B C19B 110.3(7) . . ?
C20B C17B C19B 106.7(7) . . ?
C16 C17B C19B 106.4(6) . . ?
C17B C18B H18D 109.5 . . ?
C17B C18B H18E 109.5 . . ?
H18D C18B H18E 109.5 . . ?
C17B C18B H18F 109.5 . . ?
H18D C18B H18F 109.5 . . ?
H18E C18B H18F 109.5 . . ?
C17B C19B H19D 109.5 . . ?
C17B C19B H19E 109.5 . . ?
H19D C19B H19E 109.5 . . ?
C17B C19B H19F 109.5 . . ?
H19D C19B H19F 109.5 . . ?
H19E C19B H19F 109.5 . . ?
C17B C20B H20D 109.5 . . ?
C17B C20B H20E 109.5 . . ?
H20D C20B H20E 109.5 . . ?
C17B C20B H20F 109.5 . . ?
H20D C20B H20F 109.5 . . ?
H20E C20B H20F 109.5 . . ?
C24 C21 H21A 109.5 . . ?
C24 C21 H21B 109.5 . . ?
H21A C21 H21B 109.5 . . ?
C24 C21 H21C 109.5 . . ?
H21A C21 H21C 109.5 . . ?
H21B C21 H21C 109.5 . . ?
C24 C22 H22A 109.5 . . ?
C24 C22 H22B 109.5 . . ?
H22A C22 H22B 109.5 . . ?
C24 C22 H22C 109.5 . . ?
H22A C22 H22C 109.5 . . ?
H22B C22 H22C 109.5 . . ?
C24 C23 H23A 109.5 . . ?
C24 C23 H23B 109.5 . . ?
H23A C23 H23B 109.5 . . ?
C24 C23 H23C 109.5 . . ?
H23A C23 H23C 109.5 . . ?
H23B C23 H23C 109.5 . . ?
C23 C24 C21 112.0(4) . . ?
C23 C24 C25 112.8(3) . . ?
C21 C24 C25 110.6(3) . . ?
C23 C24 C22 105.1(5) . . ?
C21 C24 C22 109.7(5) . . ?
C25 C24 C22 106.4(4) . . ?
O5 C25 C26 124.6(3) . . ?
O5 C25 C24 115.5(3) . . ?
C26 C25 C24 119.8(3) . . ?
C27 C26 C25 124.5(3) . . ?
C27 C26 H26 117.7 . . ?
C25 C26 H26 117.7 . . ?
O6 C27 C26 124.8(3) . . ?
O6 C27 C28B 113.5(4) . . ?
C26 C27 C28B 121.5(4) . . ?
O6 C27 C28A 115.0(4) . . ?
C26 C27 C28A 119.8(4) . . ?
C29A C28A C33A 119.7(7) . . ?
C29A C28A C27 123.7(7) . . ?
C33A C28A C27 116.5(6) . . ?
C30A C29A C28A 120.0(7) . . ?
C30A C29A H29A 120.0 . . ?
C28A C29A H29A 120.0 . . ?
C31A C30A C29A 120.9(7) . . ?
C31A C30A H30A 119.5 . . ?
C29A C30A H30A 119.5 . . ?
C30A C31A C32A 119.2(9) . . ?
C30A C31A H31A 120.4 . . ?
C32A C31A H31A 120.4 . . ?
C31A C32A C33A 120.9(11) . . ?
C31A C32A C34 122.3(11) . . ?
C33A C32A C34 116.7(10) . . ?
C32A C33A C28A 119.0(8) . . ?
C32A C33A H33A 120.5 . . ?
C28A C33A H33A 120.5 . . ?
C29B C28B C27 122.9(7) . . ?
C30B C29B C28B 120.5(7) . . ?
C30B C29B H29B 119.7 . . ?
C28B C29B H29B 119.7 . . ?
C31B C30B C29B 120.8(7) . . ?
C31B C30B H30B 119.6 . . ?
C29B C30B H30B 119.6 . . ?
C30B C31B C32B 120.6(9) . . ?
C30B C31B H31B 119.7 . . ?
C32B C31B H31B 119.7 . . ?
C31B C32B C34 122.6(11) . . ?
O7 C34 C35 125.2(3) . . ?
O7 C34 C32B 114.2(7) . . ?
C35 C34 C32B 120.4(7) . . ?
O7 C34 C32A 115.0(6) . . ?
C35 C34 C32A 119.7(7) . . ?
C36 C35 C34 124.4(3) . . ?
C36 C35 H35 117.8 . . ?
C34 C35 H35 117.8 . . ?
O8 C36 C35 124.2(3) . . ?
O8 C36 C37B 115.0(4) . . ?
C35 C36 C37B 120.5(4) . . ?
O8 C36 C37A 113.6(4) . . ?
C35 C36 C37A 121.8(4) . . ?
C38A C37A C40A 111.0(6) . . ?
C38A C37A C36 111.2(5) . . ?
C40A C37A C36 110.6(5) . . ?
C38A C37A C39A 108.9(6) . . ?
C40A C37A C39A 106.9(5) . . ?
C36 C37A C39A 108.0(5) . . ?
C39B C37B C40B 111.6(6) . . ?
C39B C37B C36 111.3(6) . . ?
C40B C37B C36 114.3(6) . . ?
C39B C37B C38B 108.5(6) . . ?
C40B C37B C38B 105.6(6) . . ?
C36 C37B C38B 105.0(5) . . ?
C37B C38B H38D 109.5 . . ?
C37B C38B H38E 109.5 . . ?
H38D C38B H38E 109.5 . . ?
C37B C38B H38F 109.5 . . ?
H38D C38B H38F 109.5 . . ?
H38E C38B H38F 109.5 . . ?
C37B C39B H39D 109.5 . . ?
C37B C39B H39E 109.5 . . ?
H39D C39B H39E 109.5 . . ?
C37B C39B H39F 109.5 . . ?
H39D C39B H39F 109.5 . . ?
H39E C39B H39F 109.5 . . ?
C37B C40B H40D 109.5 . . ?
C37B C40B H40E 109.5 . . ?
H40D C40B H40E 109.5 . . ?
C37B C40B H40F 109.5 . . ?
H40D C40B H40F 109.5 . . ?
H40E C40B H40F 109.5 . . ?
C43B N1 C41B 117.2(7) . . ?
C41A N1 C45A 112.4(5) . . ?
C41A N1 C43A 106.7(4) . . ?
C45A N1 C43A 101.4(4) . . ?
C43B N1 C45B 107.9(7) . . ?
C41B N1 C45B 103.6(6) . . ?
C43B N1 Cu1 107.9(5) . . ?
C41A N1 Cu1 116.1(4) . . ?
C41B N1 Cu1 109.4(4) . . ?
C45A N1 Cu1 111.3(3) . . ?
C43A N1 Cu1 107.7(3) . . ?
C45B N1 Cu1 110.7(4) . . ?
C42A N2 C44B 132.9(6) . . ?
C42A N2 C46A 115.3(5) . . ?
C42A N2 C42B 56.3(6) . . ?
C44B N2 C42B 113.0(7) . . ?
C46A N2 C42B 137.1(6) . . ?
C42A N2 C44A 108.8(5) . . ?
C44B N2 C44A 66.4(6) . . ?
C46A N2 C44A 102.7(5) . . ?
C42B N2 C44A 54.7(5) . . ?
C42A N2 C46B 48.2(6) . . ?
C44B N2 C46B 103.1(7) . . ?
C46A N2 C46B 71.2(6) . . ?
C42B N2 C46B 101.5(6) . . ?
C44A N2 C46B 139.1(5) . . ?
C42A N2 Cu2 113.8(4) . 7_556 ?
C44B N2 Cu2 112.1(5) . 7_556 ?
C46A N2 Cu2 108.8(4) . 7_556 ?
C42B N2 Cu2 112.6(4) . 7_556 ?
C44A N2 Cu2 106.5(3) . 7_556 ?
C46B N2 Cu2 113.8(4) . 7_556 ?
N1 C41A C42A 112.6(6) . . ?
N1 C41A H41A 109.1 . . ?
C42A C41A H41A 109.1 . . ?
N1 C41A H41B 109.1 . . ?
C42A C41A H41B 109.1 . . ?
H41A C41A H41B 107.8 . . ?
N2 C42A C41A 111.4(6) . . ?
N2 C42A H42A 109.4 . . ?
C41A C42A H42A 109.4 . . ?
N2 C42A H42B 109.4 . . ?
C41A C42A H42B 109.4 . . ?
H42A C42A H42B 108.0 . . ?
C44A C43A N1 110.5(5) . . ?
C44A C43A H43A 109.5 . . ?
N1 C43A H43A 109.5 . . ?
C44A C43A H43B 109.5 . . ?
N1 C43A H43B 109.5 . . ?
H43A C43A H43B 108.1 . . ?
C43A C44A N2 109.3(5) . . ?
C43A C44A H44A 109.8 . . ?
N2 C44A H44A 109.8 . . ?
C43A C44A H44B 109.8 . . ?
N2 C44A H44B 109.8 . . ?
H44A C44A H44B 108.3 . . ?
N1 C45A C46A 111.4(6) . . ?
N1 C45A H45A 109.3 . . ?
C46A C45A H45A 109.3 . . ?
N1 C45A H45B 109.3 . . ?
C46A C45A H45B 109.3 . . ?
H45A C45A H45B 108.0 . . ?
N2 C46A C45A 110.1(6) . . ?
N2 C46A H46A 109.6 . . ?
C45A C46A H46A 109.6 . . ?
N2 C46A H46B 109.6 . . ?
C45A C46A H46B 109.6 . . ?
H46A C46A H46B 108.2 . . ?
N1 C41B C42B 109.0(8) . . ?
N1 C41B H41C 109.9 . . ?
C42B C41B H41C 109.9 . . ?
N1 C41B H41D 109.9 . . ?
C42B C41B H41D 109.9 . . ?
H41C C41B H41D 108.3 . . ?
N2 C42B C41B 112.8(8) . . ?
N2 C42B H42C 109.0 . . ?
C41B C42B H42C 109.0 . . ?
N2 C42B H42D 109.0 . . ?
C41B C42B H42D 109.0 . . ?
H42C C42B H42D 107.8 . . ?
N1 C43B C44B 110.5(9) . . ?
N1 C43B H43C 109.5 . . ?
C44B C43B H43C 109.5 . . ?
N1 C43B H43D 109.5 . . ?
C44B C43B H43D 109.5 . . ?
H43C C43B H43D 108.1 . . ?
N2 C44B C43B 114.8(9) . . ?
N2 C44B H44C 108.6 . . ?
C43B C44B H44C 108.6 . . ?
N2 C44B H44D 108.6 . . ?
C43B C44B H44D 108.6 . . ?
H44C C44B H44D 107.5 . . ?
C46B C45B N1 106.9(8) . . ?
C46B C45B H45C 110.3 . . ?
N1 C45B H45C 110.3 . . ?
C46B C45B H45D 110.3 . . ?
N1 C45B H45D 110.3 . . ?
H45C C45B H45D 108.6 . . ?
C45B C46B N2 111.5(8) . . ?
C45B C46B H46C 109.3 . . ?
N2 C46B H46C 109.3 . . ?
C45B C46B H46D 109.3 . . ?
N2 C46B H46D 109.3 . . ?
H46C C46B H46D 108.0 . . ?
C4T O1T C1T 105.9(6) . . ?
C2T C1T O1T 109.4(7) . . ?
C2T C1T H1T1 109.8 . . ?
O1T C1T H1T1 109.8 . . ?
C2T C1T H1T2 109.8 . . ?
O1T C1T H1T2 109.8 . . ?
H1T1 C1T H1T2 108.2 . . ?
C1T C2T C3T 102.9(8) . . ?
C1T C2T H2T1 111.2 . . ?
C3T C2T H2T1 111.2 . . ?
C1T C2T H2T2 111.2 . . ?
C3T C2T H2T2 111.2 . . ?
H2T1 C2T H2T2 109.1 . . ?
C4T C3T C2T 102.3(9) . . ?
C4T C3T H3T1 111.3 . . ?
C2T C3T H3T1 111.3 . . ?
C4T C3T H3T2 111.3 . . ?
C2T C3T H3T2 111.3 . . ?
H3T1 C3T H3T2 109.2 . . ?
C3T C4T O1T 109.9(8) . . ?
C3T C4T H4T1 109.7 . . ?
O1T C4T H4T1 109.7 . . ?
C3T C4T H4T2 109.7 . . ?
O1T C4T H4T2 109.7 . . ?
H4T1 C4T H4T2 108.2 . . ?
C8T O2T C5T 109.8(6) . . ?
C6T C5T O2T 107.6(7) . . ?
C6T C5T H5T1 110.2 . . ?
O2T C5T H5T1 110.2 . . ?
C6T C5T H5T2 110.2 . . ?
O2T C5T H5T2 110.2 . . ?
H5T1 C5T H5T2 108.5 . . ?
C5T C6T C7T 100.8(6) . . ?
C5T C6T H6T1 111.6 . . ?
C7T C6T H6T1 111.6 . . ?
C5T C6T H6T2 111.6 . . ?
C7T C6T H6T2 111.6 . . ?
H6T1 C6T H6T2 109.4 . . ?
C8T C7T C6T 100.2(6) . . ?
C8T C7T H7T1 111.7 . . ?
C6T C7T H7T1 111.7 . . ?
C8T C7T H7T2 111.7 . . ?
C6T C7T H7T2 111.7 . . ?
H7T1 C7T H7T2 109.5 . . ?
O2T C8T C7T 109.7(7) . . ?
O2T C8T H8T1 109.7 . . ?
C7T C8T H8T1 109.7 . . ?
O2T C8T H8T2 109.7 . . ?
C7T C8T H8T2 109.7 . . ?
H8T1 C8T H8T2 108.2 . . ?

loop_
_geom_bond_atom_site_label_1
_geom_bond_atom_site_label_2
_geom_bond_distance
_geom_bond_site_symmetry_2
_geom_bond_publ_flag
Cu1 O6 1.930(2) . ?
Cu1 O2 1.930(2) . ?
Cu1 O5 1.934(2) . ?
Cu1 O1 1.939(2) . ?
Cu1 N1 2.347(3) . ?
Cu2 O3 1.931(2) . ?
Cu2 O7 1.931(2) . ?
Cu2 O8 1.932(3) . ?
Cu2 O4 1.940(2) . ?
Cu2 N2 2.337(3) 7_556 ?
O1 C5 1.266(4) . ?
O2 C7 1.272(4) . ?
O3 C14 1.271(4) . ?
O4 C16 1.259(4) . ?
O5 C25 1.261(4) . ?
O6 C27 1.278(4) . ?
O7 C34 1.270(4) . ?
O8 C36 1.276(4) . ?
C1 C4 1.535(5) . ?
C1 H1A 0.9800 . ?
C1 H1B 0.9800 . ?
C1 H1C 0.9800 . ?
C2 C4 1.527(6) . ?
C2 H2A 0.9800 . ?
C2 H2B 0.9800 . ?
C2 H2C 0.9800 . ?
C3 C4 1.531(5) . ?
C3 H3A 0.9800 . ?
C3 H3B 0.9800 . ?
C3 H3C 0.9800 . ?
C4 C5 1.533(5) . ?
C5 C6 1.396(5) . ?
C6 C7 1.399(5) . ?
C6 H6 0.9500 . ?
C7 C8 1.500(4) . ?
C8 C9 1.395(5) . ?
C8 C13 1.398(5) . ?
C9 C10 1.390(5) . ?
C9 H9 0.9500 . ?
C10 C11 1.377(5) . ?
C10 H10 0.9500 . ?
C11 C12 1.396(4) . ?
C11 H11 0.9500 . ?
C12 C13 1.399(4) . ?
C12 C14 1.498(5) . ?
C13 H13 0.9500 . ?
C14 C15 1.399(5) . ?
C15 C16 1.394(5) . ?
C15 H15 0.9500 . ?
C16 C17B 1.530(8) . ?
C16 C17A 1.553(6) . ?
C17A C18A 1.489(6) . ?
C17A C19A 1.513(6) . ?
C17A C20A 1.571(7) . ?
C18A H18A 0.9800 . ?
C18A H18B 0.9800 . ?
C18A H18C 0.9800 . ?
C19A H19A 0.9800 . ?
C19A H19B 0.9800 . ?
C19A H19C 0.9800 . ?
C20A H20A 0.9800 . ?
C20A H20B 0.9800 . ?
C20A H20C 0.9800 . ?
C17B C18B 1.495(8) . ?
C17B C20B 1.527(8) . ?
C17B C19B 1.571(8) . ?
C18B H18D 0.9800 . ?
C18B H18E 0.9800 . ?
C18B H18F 0.9800 . ?
C19B H19D 0.9800 . ?
C19B H19E 0.9800 . ?
C19B H19F 0.9800 . ?
C20B H20D 0.9800 . ?
C20B H20E 0.9800 . ?
C20B H20F 0.9800 . ?
C21 C24 1.505(6) . ?
C21 H21A 0.9800 . ?
C21 H21B 0.9800 . ?
C21 H21C 0.9800 . ?
C22 C24 1.562(7) . ?
C22 H22A 0.9800 . ?
C22 H22B 0.9800 . ?
C22 H22C 0.9800 . ?
C23 C24 1.496(6) . ?
C23 H23A 0.9800 . ?
C23 H23B 0.9800 . ?
C23 H23C 0.9800 . ?
C24 C25 1.536(5) . ?
C25 C26 1.397(5) . ?
C26 C27 1.391(5) . ?
C26 H26 0.9500 . ?
C27 C28B 1.491(10) . ?
C27 C28A 1.521(10) . ?
C28A C29A 1.391(11) . ?
C28A C33A 1.405(10) . ?
C29A C30A 1.384(7) . ?
C29A H29A 0.9500 . ?
C30A C31A 1.383(7) . ?
C30A H30A 0.9500 . ?
C31A C32A 1.387(17) . ?
C31A H31A 0.9500 . ?
C32A C33A 1.395(16) . ?
C32A C34 1.527(16) . ?
C33A H33A 0.9500 . ?
C28B C29B 1.420(11) . ?
C29B C30B 1.384(7) . ?
C29B H29B 0.9500 . ?
C30B C31B 1.382(7) . ?
C30B H30B 0.9500 . ?
C31B C32B 1.413(17) . ?
C31B H31B 0.9500 . ?
C32B C34 1.480(16) . ?
C34 C35 1.403(5) . ?
C35 C36 1.387(5) . ?
C35 H35 0.9500 . ?
C36 C37B 1.534(7) . ?
C36 C37A 1.540(7) . ?
C37A C38A 1.505(7) . ?
C37A C40A 1.539(7) . ?
C37A C39A 1.545(7) . ?
C38A H38A 0.9800 . ?
C38A H38B 0.9800 . ?
C38A H38C 0.9800 . ?
C39A H39A 0.9800 . ?
C39A H39B 0.9800 . ?
C39A H39C 0.9800 . ?
C40A H40A 0.9800 . ?
C40A H40B 0.9800 . ?
C40A H40C 0.9800 . ?
C37B C39B 1.511(8) . ?
C37B C40B 1.522(8) . ?
C37B C38B 1.561(8) . ?
C38B H38D 0.9800 . ?
C38B H38E 0.9800 . ?
C38B H38F 0.9800 . ?
C39B H39D 0.9800 . ?
C39B H39E 0.9800 . ?
C39B H39F 0.9800 . ?
C40B H40D 0.9800 . ?
C40B H40E 0.9800 . ?
C40B H40F 0.9800 . ?
N1 C43B 1.367(12) . ?
N1 C41A 1.407(8) . ?
N1 C41B 1.442(11) . ?
N1 C45A 1.487(8) . ?
N1 C43A 1.559(7) . ?
N1 C45B 1.581(12) . ?
N2 C42A 1.372(9) . ?
N2 C44B 1.407(11) . ?
N2 C46A 1.451(9) . ?
N2 C42B 1.455(11) . ?
N2 C44A 1.537(8) . ?
N2 C46B 1.600(11) . ?
N2 Cu2 2.337(3) 7_556 ?
C41A C42A 1.551(11) . ?
C41A H41A 0.9900 . ?
C41A H41B 0.9900 . ?
C42A H42A 0.9900 . ?
C42A H42B 0.9900 . ?
C43A C44A 1.536(10) . ?
C43A H43A 0.9900 . ?
C43A H43B 0.9900 . ?
C44A H44A 0.9900 . ?
C44A H44B 0.9900 . ?
C45A C46A 1.548(11) . ?
C45A H45A 0.9900 . ?
C45A H45B 0.9900 . ?
C46A H46A 0.9900 . ?
C46A H46B 0.9900 . ?
C41B C42B 1.557(15) . ?
C41B H41C 0.9900 . ?
C41B H41D 0.9900 . ?
C42B H42C 0.9900 . ?
C42B H42D 0.9900 . ?
C43B C44B 1.521(16) . ?
C43B H43C 0.9900 . ?
C43B H43D 0.9900 . ?
C44B H44C 0.9900 . ?
C44B H44D 0.9900 . ?
C45B C46B 1.544(16) . ?
C45B H45C 0.9900 . ?
C45B H45D 0.9900 . ?
C46B H46C 0.9900 . ?
C46B H46D 0.9900 . ?
O1T C4T 1.390(9) . ?
O1T C1T 1.422(9) . ?
C1T C2T 1.370(11) . ?
C1T H1T1 0.9900 . ?
C1T H1T2 0.9900 . ?
C2T C3T 1.535(12) . ?
C2T H2T1 0.9900 . ?
C2T H2T2 0.9900 . ?
C3T C4T 1.367(13) . ?
C3T H3T1 0.9900 . ?
C3T H3T2 0.9900 . ?
C4T H4T1 0.9900 . ?
C4T H4T2 0.9900 . ?
O2T C8T 1.350(10) . ?
O2T C5T 1.460(10) . ?
C5T C6T 1.452(11) . ?
C5T H5T1 0.9900 . ?
C5T H5T2 0.9900 . ?
C6T C7T 1.608(11) . ?
C6T H6T1 0.9900 . ?
C6T H6T2 0.9900 . ?
C7T C8T 1.524(12) . ?
C7T H7T1 0.9900 . ?
C7T H7T2 0.9900 . ?
C8T H8T1 0.9900 . ?
C8T H8T2 0.9900 . ?

loop_
_geom_torsion_atom_site_label_1
_geom_torsion_atom_site_label_2
_geom_torsion_atom_site_label_3
_geom_torsion_atom_site_label_4
_geom_torsion
_geom_torsion_site_symmetry_1
_geom_torsion_site_symmetry_2
_geom_torsion_site_symmetry_3
_geom_torsion_site_symmetry_4
_geom_torsion_publ_flag
O6 Cu1 O1 C5 -94.5(5) . . . . ?
O2 Cu1 O1 C5 -5.9(3) . . . . ?
O5 Cu1 O1 C5 -178.2(3) . . . . ?
N1 Cu1 O1 C5 87.7(3) . . . . ?
O6 Cu1 O2 C7 173.2(3) . . . . ?
O1 Cu1 O2 C7 6.4(3) . . . . ?
N1 Cu1 O2 C7 -91.2(3) . . . . ?
O7 Cu2 O3 C14 -173.4(3) . . . . ?
O8 Cu2 O3 C14 -84.5(5) . . . . ?
O4 Cu2 O3 C14 -1.0(3) . . . . ?
N2 Cu2 O3 C14 93.4(3) 7_556 . . . ?
O3 Cu2 O4 C16 1.7(3) . . . . ?
O8 Cu2 O4 C16 168.5(3) . . . . ?
N2 Cu2 O4 C16 -94.1(3) 7_556 . . . ?
O6 Cu1 O5 C25 7.3(3) . . . . ?
O1 Cu1 O5 C25 174.1(3) . . . . ?
N1 Cu1 O5 C25 -88.6(3) . . . . ?
O2 Cu1 O6 C27 178.3(3) . . . . ?
O5 Cu1 O6 C27 -9.5(3) . . . . ?
O1 Cu1 O6 C27 -92.6(5) . . . . ?
N1 Cu1 O6 C27 85.2(3) . . . . ?
O3 Cu2 O7 C34 175.6(3) . . . . ?
O8 Cu2 O7 C34 8.9(3) . . . . ?
N2 Cu2 O7 C34 -88.9(3) 7_556 . . . ?
O3 Cu2 O8 C36 -96.1(5) . . . . ?
O7 Cu2 O8 C36 -7.6(3) . . . . ?
O4 Cu2 O8 C36 179.9(3) . . . . ?
N2 Cu2 O8 C36 86.0(3) 7_556 . . . ?
Cu1 O1 C5 C6 2.7(5) . . . . ?
Cu1 O1 C5 C4 -178.0(2) . . . . ?
C2 C4 C5 O1 -68.6(4) . . . . ?
C3 C4 C5 O1 49.5(5) . . . . ?
C1 C4 C5 O1 170.4(3) . . . . ?
C2 C4 C5 C6 110.8(4) . . . . ?
C3 C4 C5 C6 -131.1(4) . . . . ?
C1 C4 C5 C6 -10.3(5) . . . . ?
O1 C5 C6 C7 2.6(6) . . . . ?
C4 C5 C6 C7 -176.7(3) . . . . ?
Cu1 O2 C7 C6 -3.8(5) . . . . ?
Cu1 O2 C7 C8 176.8(2) . . . . ?
C5 C6 C7 O2 -2.0(6) . . . . ?
C5 C6 C7 C8 177.4(3) . . . . ?
O2 C7 C8 C9 172.4(3) . . . . ?
C6 C7 C8 C9 -7.0(5) . . . . ?
O2 C7 C8 C13 -5.7(5) . . . . ?
C6 C7 C8 C13 174.9(3) . . . . ?
C13 C8 C9 C10 1.3(5) . . . . ?
C7 C8 C9 C10 -176.8(3) . . . . ?
C8 C9 C10 C11 -0.4(6) . . . . ?
C9 C10 C11 C12 -0.4(6) . . . . ?
C10 C11 C12 C13 0.5(5) . . . . ?
C10 C11 C12 C14 179.9(3) . . . . ?
C9 C8 C13 C12 -1.2(5) . . . . ?
C7 C8 C13 C12 176.9(3) . . . . ?
C11 C12 C13 C8 0.4(5) . . . . ?
C14 C12 C13 C8 -179.1(3) . . . . ?
Cu2 O3 C14 C15 0.9(5) . . . . ?
Cu2 O3 C14 C12 -178.1(2) . . . . ?
C11 C12 C14 O3 -173.2(3) . . . . ?
C13 C12 C14 O3 6.2(4) . . . . ?
C11 C12 C14 C15 7.9(5) . . . . ?
C13 C12 C14 C15 -172.7(3) . . . . ?
O3 C14 C15 C16 -0.9(6) . . . . ?
C12 C14 C15 C16 177.9(3) . . . . ?
Cu2 O4 C16 C15 -2.3(6) . . . . ?
Cu2 O4 C16 C17B 165.3(4) . . . . ?
Cu2 O4 C16 C17A -177.3(3) . . . . ?
C14 C15 C16 O4 1.7(6) . . . . ?
C14 C15 C16 C17B -164.7(5) . . . . ?
C14 C15 C16 C17A 176.7(4) . . . . ?
O4 C16 C17A C18A 119.5(5) . . . . ?
C15 C16 C17A C18A -55.9(6) . . . . ?
C17B C16 C17A C18A -164.4(18) . . . . ?
O4 C16 C17A C19A -7.9(6) . . . . ?
C15 C16 C17A C19A 176.7(4) . . . . ?
C17B C16 C17A C19A 68.2(16) . . . . ?
O4 C16 C17A C20A -121.9(5) . . . . ?
C15 C16 C17A C20A 62.6(6) . . . . ?
C17B C16 C17A C20A -45.8(15) . . . . ?
O4 C16 C17B C18B 170.2(7) . . . . ?
C15 C16 C17B C18B -21.8(9) . . . . ?
C17A C16 C17B C18B 59.0(15) . . . . ?
O4 C16 C17B C20B -66.0(8) . . . . ?
C15 C16 C17B C20B 102.0(8) . . . . ?
C17A C16 C17B C20B -177(2) . . . . ?
O4 C16 C17B C19B 49.6(7) . . . . ?
C15 C16 C17B C19B -142.4(6) . . . . ?
C17A C16 C17B C19B -61.5(15) . . . . ?
Cu1 O5 C25 C26 -4.2(5) . . . . ?
Cu1 O5 C25 C24 173.0(2) . . . . ?
C23 C24 C25 O5 142.9(4) . . . . ?
C21 C24 C25 O5 16.7(5) . . . . ?
C22 C24 C25 O5 -102.4(4) . . . . ?
C23 C24 C25 C26 -39.7(5) . . . . ?
C21 C24 C25 C26 -165.9(4) . . . . ?
C22 C24 C25 C26 75.0(5) . . . . ?
O5 C25 C26 C27 0.3(6) . . . . ?
C24 C25 C26 C27 -176.8(4) . . . . ?
Cu1 O6 C27 C26 9.0(5) . . . . ?
Cu1 O6 C27 C28B -176.1(4) . . . . ?
Cu1 O6 C27 C28A -164.2(4) . . . . ?
C25 C26 C27 O6 -2.9(6) . . . . ?
C25 C26 C27 C28B -177.5(4) . . . . ?
C25 C26 C27 C28A 170.0(4) . . . . ?
O6 C27 C28A C29A 172.9(6) . . . . ?
C26 C27 C28A C29A -0.6(9) . . . . ?
C28B C27 C28A C29A -102(4) . . . . ?
O6 C27 C28A C33A -10.2(7) . . . . ?
C26 C27 C28A C33A 176.3(4) . . . . ?
C28B C27 C28A C33A 74(3) . . . . ?
C33A C28A C29A C30A 1.7(9) . . . . ?
C27 C28A C29A C30A 178.4(6) . . . . ?
C28A C29A C30A C31A 1.1(10) . . . . ?
C29A C30A C31A C32A -2.8(12) . . . . ?
C30A C31A C32A C33A 1.8(16) . . . . ?
C30A C31A C32A C34 178.0(8) . . . . ?
C31A C32A C33A C28A 0.9(15) . . . . ?
C34 C32A C33A C28A -175.5(7) . . . . ?
C29A C28A C33A C32A -2.6(11) . . . . ?
C27 C28A C33A C32A -179.6(7) . . . . ?
O6 C27 C28B C29B -175.4(5) . . . . ?
C26 C27 C28B C29B -0.2(9) . . . . ?
C28A C27 C28B C29B 84(3) . . . . ?
C27 C28B C29B C30B -172.5(6) . . . . ?
C28B C29B C30B C31B -1.2(10) . . . . ?
C29B C30B C31B C32B 1.4(12) . . . . ?
C30B C31B C32B C34 -179.5(8) . . . . ?
Cu2 O7 C34 C35 -7.7(5) . . . . ?
Cu2 O7 C34 C32B 175.8(6) . . . . ?
Cu2 O7 C34 C32A 169.9(6) . . . . ?
C31B C32B C34 O7 178.4(8) . . . . ?
C31B C32B C34 C35 1.8(14) . . . . ?
C31B C32B C34 C32A -82(13) . . . . ?
C31A C32A C34 O7 -166.7(9) . . . . ?
C33A C32A C34 O7 9.7(12) . . . . ?
C31A C32A C34 C35 11.0(14) . . . . ?
C33A C32A C34 C35 -172.6(7) . . . . ?
C31A C32A C34 C32B 110(13) . . . . ?
C33A C32A C34 C32B -74(12) . . . . ?
O7 C34 C35 C36 1.9(6) . . . . ?
C32B C34 C35 C36 178.2(7) . . . . ?
C32A C34 C35 C36 -175.6(7) . . . . ?
Cu2 O8 C36 C35 4.9(5) . . . . ?
Cu2 O8 C36 C37B -169.6(4) . . . . ?
Cu2 O8 C36 C37A 177.9(3) . . . . ?
C34 C35 C36 O8 -0.4(6) . . . . ?
C34 C35 C36 C37B 173.8(4) . . . . ?
C34 C35 C36 C37A -172.8(4) . . . . ?
O8 C36 C37A C38A -79.7(6) . . . . ?
C35 C36 C37A C38A 93.5(6) . . . . ?
C37B C36 C37A C38A -180(100) . . . . ?
O8 C36 C37A C40A 156.4(5) . . . . ?
C35 C36 C37A C40A -30.5(7) . . . . ?
C37B C36 C37A C40A 56(2) . . . . ?
O8 C36 C37A C39A 39.7(6) . . . . ?
C35 C36 C37A C39A -147.1(5) . . . . ?
C37B C36 C37A C39A -60(2) . . . . ?
O8 C36 C37B C39B 54.9(7) . . . . ?
C35 C36 C37B C39B -119.8(6) . . . . ?
C37A C36 C37B C39B 140(3) . . . . ?
O8 C36 C37B C40B -177.6(5) . . . . ?
C35 C36 C37B C40B 7.7(8) . . . . ?
C37A C36 C37B C40B -92(3) . . . . ?
O8 C36 C37B C38B -62.3(6) . . . . ?
C35 C36 C37B C38B 123.0(6) . . . . ?
C37A C36 C37B C38B 23(2) . . . . ?
O6 Cu1 N1 C43B -155.5(6) . . . . ?
O2 Cu1 N1 C43B 116.4(6) . . . . ?
O5 Cu1 N1 C43B -63.2(6) . . . . ?
O1 Cu1 N1 C43B 24.1(6) . . . . ?
O6 Cu1 N1 C41A 34.2(4) . . . . ?
O2 Cu1 N1 C41A -53.9(4) . . . . ?
O5 Cu1 N1 C41A 126.5(4) . . . . ?
O1 Cu1 N1 C41A -146.3(4) . . . . ?
O6 Cu1 N1 C41B -26.9(5) . . . . ?
O2 Cu1 N1 C41B -115.0(5) . . . . ?
O5 Cu1 N1 C41B 65.4(5) . . . . ?
O1 Cu1 N1 C41B 152.7(5) . . . . ?
O6 Cu1 N1 C45A 164.5(4) . . . . ?
O2 Cu1 N1 C45A 76.4(4) . . . . ?
O5 Cu1 N1 C45A -103.2(4) . . . . ?
O1 Cu1 N1 C45A -16.0(4) . . . . ?
O6 Cu1 N1 C43A -85.2(3) . . . . ?
O2 Cu1 N1 C43A -173.4(3) . . . . ?
O5 Cu1 N1 C43A 7.0(3) . . . . ?
O1 Cu1 N1 C43A 94.3(3) . . . . ?
O6 Cu1 N1 C45B 86.7(5) . . . . ?
O2 Cu1 N1 C45B -1.4(5) . . . . ?
O5 Cu1 N1 C45B 179.0(5) . . . . ?
O1 Cu1 N1 C45B -93.8(5) . . . . ?
C43B N1 C41A C42A 14.8(12) . . . . ?
C41B N1 C41A C42A -81.4(8) . . . . ?
C45A N1 C41A C42A 52.0(8) . . . . ?
C43A N1 C41A C42A -58.2(7) . . . . ?
C45B N1 C41A C42A 86.6(9) . . . . ?
Cu1 N1 C41A C42A -178.2(5) . . . . ?
C44B N2 C42A C41A -15.0(12) . . . . ?
C46A N2 C42A C41A -54.8(8) . . . . ?
C42B N2 C42A C41A 76.3(8) . . . . ?
C44A N2 C42A C41A 59.9(7) . . . . ?
C46B N2 C42A C41A -80.3(8) . . . . ?
Cu2 N2 C42A C41A 178.4(5) 7_556 . . . ?
N1 C41A C42A N2 0.3(9) . . . . ?
C43B N1 C43A C44A -75.8(7) . . . . ?
C41A N1 C43A C44A 56.6(6) . . . . ?
C41B N1 C43A C44A 80.1(7) . . . . ?
C45A N1 C43A C44A -61.2(6) . . . . ?
C45B N1 C43A C44A 13.8(11) . . . . ?
Cu1 N1 C43A C44A -178.1(4) . . . . ?
N1 C43A C44A N2 0.1(7) . . . . ?
C42A N2 C44A C43A -59.0(7) . . . . ?
C44B N2 C44A C43A 70.6(7) . . . . ?
C46A N2 C44A C43A 63.7(6) . . . . ?
C42B N2 C44A C43A -75.7(7) . . . . ?
C46B N2 C44A C43A -12.1(11) . . . . ?
Cu2 N2 C44A C43A 178.0(4) 7_556 . . . ?
C43B N1 C45A C46A 83.8(11) . . . . ?
C41A N1 C45A C46A -52.0(7) . . . . ?
C41B N1 C45A C46A 11.8(11) . . . . ?
C43A N1 C45A C46A 61.5(7) . . . . ?
C45B N1 C45A C46A -78.5(7) . . . . ?
Cu1 N1 C45A C46A 175.8(5) . . . . ?
C42A N2 C46A C45A 53.5(8) . . . . ?
C44B N2 C46A C45A -75.1(10) . . . . ?
C42B N2 C46A C45A -13.4(12) . . . . ?
C44A N2 C46A C45A -64.6(7) . . . . ?
C46B N2 C46A C45A 73.3(7) . . . . ?
Cu2 N2 C46A C45A -177.2(5) 7_556 . . . ?
N1 C45A C46A N2 0.9(9) . . . . ?
C43B N1 C41B C42B -52.8(11) . . . . ?
C41A N1 C41B C42B 75.0(8) . . . . ?
C45A N1 C41B C42B -11.9(13) . . . . ?
C43A N1 C41B C42B -77.6(8) . . . . ?
C45B N1 C41B C42B 65.8(9) . . . . ?
Cu1 N1 C41B C42B -176.1(6) . . . . ?
C42A N2 C42B C41B -78.9(9) . . . . ?
C44B N2 C42B C41B 48.5(10) . . . . ?
C46A N2 C42B C41B 13.3(13) . . . . ?
C44A N2 C42B C41B 82.0(9) . . . . ?
C46B N2 C42B C41B -61.3(9) . . . . ?
Cu2 N2 C42B C41B 176.7(6) 7_556 . . . ?
N1 C41B C42B N2 -0.4(11) . . . . ?
C41A N1 C43B C44B -14.3(15) . . . . ?
C41B N1 C43B C44B 54.0(12) . . . . ?
C45A N1 C43B C44B -80.0(11) . . . . ?
C43A N1 C43B C44B 76.1(9) . . . . ?
C45B N1 C43B C44B -62.3(11) . . . . ?
Cu1 N1 C43B C44B 178.0(7) . . . . ?
C42A N2 C44B C43B 15.7(14) . . . . ?
C46A N2 C44B C43B 90.3(12) . . . . ?
C42B N2 C44B C43B -49.0(11) . . . . ?
C44A N2 C44B C43B -78.5(9) . . . . ?
C46B N2 C44B C43B 59.7(11) . . . . ?
Cu2 N2 C44B C43B -177.5(8) 7_556 . . . ?
N1 C43B C44B N2 -0.8(14) . . . . ?
C43B N1 C45B C46B 60.0(10) . . . . ?
C41A N1 C45B C46B -75.1(9) . . . . ?
C41B N1 C45B C46B -64.9(9) . . . . ?
C45A N1 C45B C46B 71.3(8) . . . . ?
C43A N1 C45B C46B -14.3(13) . . . . ?
Cu1 N1 C45B C46B 177.9(6) . . . . ?
N1 C45B C46B N2 1.2(11) . . . . ?
C42A N2 C46B C45B 79.5(10) . . . . ?
C44B N2 C46B C45B -57.5(10) . . . . ?
C46A N2 C46B C45B -76.3(9) . . . . ?
C42B N2 C46B C45B 59.7(10) . . . . ?
C44A N2 C46B C45B 11.5(13) . . . . ?
Cu2 N2 C46B C45B -179.1(7) 7_556 . . . ?
C4T O1T C1T C2T 6.1(11) . . . . ?
O1T C1T C2T C3T -22.2(12) . . . . ?
C1T C2T C3T C4T 30.5(12) . . . . ?
C2T C3T C4T O1T -28.1(12) . . . . ?
C1T O1T C4T C3T 15.4(11) . . . . ?
C8T O2T C5T C6T -20.3(9) . . . . ?
O2T C5T C6T C7T 32.4(8) . . . . ?
C5T C6T C7T C8T -32.2(8) . . . . ?
C5T O2T C8T C7T -2.9(10) . . . . ?
C6T C7T C8T O2T 22.0(9) . . . . ?
